data_1512753
loop_
_publ_author_name
'Ana-Maria Valean'
'Santiago Gomez-Ruiz'
'Alexandru Lupan'
'Radu Silaghi-Dumitrescu'
'Luminita Silaghi-Dumitrescu'
'Evamarie Hey-Hawkins'

_publ_section_title
;
 Phosphinoarylthiolato molybdenum and iron complexes
 [M{(SC6H4-2-PPh2)-k2S,P}2(CO)2] (M = Mo, Fe): Analogous composition -
 Different structure
;
_journal_name_full
;
Inorganica Chimica Acta
;
_journal_page_first 289
_journal_page_last 294
_journal_paper_doi 10.1016/j.ica.2012.05.041
_journal_volume 394
_journal_year 2013
_chemical_formula_sum 'C41.5 H32 Mo O2 P2 S2'
_chemical_formula_weight 784.67
_chemical_name_systematic
;
 ?
;
_space_group_IT_number 2
_symmetry_cell_setting triclinic
_symmetry_space_group_name_Hall '-P 1'
_symmetry_space_group_name_H-M 'P -1'
_atom_sites_solution_hydrogens geom
_atom_sites_solution_primary direct
_atom_sites_solution_secondary difmap
_audit_conform_dict_location ftp://ftp.iucr.org/pub/cif_core.dic
_audit_conform_dict_name cif_core.dic
_audit_conform_dict_version 2.3
_audit_creation_date 2007-01-18T10:13:21-00:00
_audit_creation_method 'WinGX routine CIF_UPDATE'
_cell_angle_alpha 98.310(5)
_cell_angle_beta 95.226(5)
_cell_angle_gamma 95.226(5)
_cell_formula_units_Z 2
_cell_length_a 11.062(5)
_cell_length_b 13.024(5)
_cell_length_c 13.025(5)
_cell_measurement_reflns_used 9678
_cell_measurement_temperature 220(2)
_cell_measurement_theta_max 32.2914
_cell_measurement_theta_min 2.561
_cell_volume 1838.7(13)
_computing_cell_refinement
;
        CrysAlis RED, Oxford Diffraction Ltd.,
        Version 1.171.31.7 (release 18-10-2006 CrysAlis171 .NET)
        (compiled Oct 18 2006,16:28:17)
;
_computing_data_collection
;
        CrysAlis CCD, Oxford Diffraction Ltd.,
        Version 1.171.31.7 (release 18-10-2006 CrysAlis171 .NET)
        (compiled Oct 18 2006,16:28:17)
;
_computing_data_reduction
;
        CrysAlis RED, Oxford Diffraction Ltd.,
        Version 1.171.31.7 (release 18-10-2006 CrysAlis171 .NET)
        (compiled Oct 18 2006,16:28:17)
;
_computing_structure_refinement 'SHELXL-97 (Sheldrick, 1997)'
_diffrn_ambient_temperature 220(2)
_diffrn_detector_area_resol_mean 16.356
_diffrn_measured_fraction_theta_full 0.999
_diffrn_measured_fraction_theta_max 0.999
_diffrn_measurement_device_type 'ccd xcalibur s'
_diffrn_measurement_method '\w scans and \f scans'
_diffrn_orient_matrix_UB_11 0.0275321355
_diffrn_orient_matrix_UB_12 0.0264223541
_diffrn_orient_matrix_UB_13 0.0158526357
_diffrn_orient_matrix_UB_21 -0.0281674809
_diffrn_orient_matrix_UB_22 0.017436071
_diffrn_orient_matrix_UB_23 0.0300450012
_diffrn_orient_matrix_UB_31 0.0143378668
_diffrn_orient_matrix_UB_32 -0.0168894329
_diffrn_orient_matrix_UB_33 0.0548960261
_diffrn_radiation_monochromator graphite
_diffrn_radiation_type MoK\a
_diffrn_radiation_wavelength 0.71073
_diffrn_reflns_av_R_equivalents 0.0711
_diffrn_reflns_av_unetI/netI 0.0792
_diffrn_reflns_limit_h_max 13
_diffrn_reflns_limit_h_min -12
_diffrn_reflns_limit_k_max 15
_diffrn_reflns_limit_k_min -15
_diffrn_reflns_limit_l_max 15
_diffrn_reflns_limit_l_min -15
_diffrn_reflns_number 36961
_diffrn_reflns_theta_full 25.68
_diffrn_reflns_theta_max 25.68
_diffrn_reflns_theta_min 2.57
_exptl_absorpt_coefficient_mu 0.592
_exptl_absorpt_correction_T_max 1.000
_exptl_absorpt_correction_T_min 0.850
_exptl_absorpt_correction_type sphere
_exptl_absorpt_process_details
;
        CrysAlis RED, Oxford Diffraction Ltd.,
        Version 1.171.32.5 (release 08-05-2007 CrysAlis171 .NET)
        (compiled May  8 2007,13:10:02)
        Empirical absorption correction using spherical harmonics,
 implemented in SCALE3 ABSPACK scaling algorithm.
;
_exptl_crystal_colour 'dark red'
_exptl_crystal_density_diffrn 1.417
_exptl_crystal_density_method 'not measured'
_exptl_crystal_description prism
_exptl_crystal_F_000 802
_exptl_crystal_size_max 0.2
_exptl_crystal_size_mid 0.08
_exptl_crystal_size_min 0.03
_refine_diff_density_max 0.565
_refine_diff_density_min -0.353
_refine_diff_density_rms 0.07
_refine_ls_extinction_method none
_refine_ls_goodness_of_fit_ref 0.924
_refine_ls_hydrogen_treatment constr
_refine_ls_matrix_type full
_refine_ls_number_parameters 406
_refine_ls_number_reflns 6976
_refine_ls_number_restraints 0
_refine_ls_restrained_S_all 0.924
_refine_ls_R_factor_all 0.0591
_refine_ls_R_factor_gt 0.0328
_refine_ls_shift/su_max 0.001
_refine_ls_shift/su_mean 0
_refine_ls_structure_factor_coef Fsqd
_refine_ls_weighting_details 'calc w=1/[\s^2^(Fo^2^)+(0.0400P)^2^+0.0000P] where P=(Fo^2^+2Fc^2^)/3'
_refine_ls_weighting_scheme calc
_refine_ls_wR_factor_gt 0.0745
_refine_ls_wR_factor_ref 0.0827
_reflns_number_gt 4744
_reflns_number_total 6976
_reflns_threshold_expression >2sigma(I)
_cod_data_source_file ICA-2013-394-289-294-1.cif
_cod_data_source_block x0129fin
_cod_original_sg_symbol_H-M P-1
_cod_original_formula_sum 'C41.50 H32 Mo O2 P2 S2'
_cod_database_code 1512753

loop_
_symmetry_equiv_pos_as_xyz
'x, y, z'
'-x, -y, -z'

loop_
_atom_site_label
_atom_site_type_symbol
_atom_site_fract_x
_atom_site_fract_y
_atom_site_fract_z
_atom_site_U_iso_or_equiv
_atom_site_adp_type
_atom_site_occupancy
_atom_site_symmetry_multiplicity
_atom_site_calc_flag
_atom_site_refinement_flags
Mo1 Mo 0.23889(2) 0.81312(2) 0.22068(2) 0.02721(9) Uani 1 1 d .
P1 P 0.25400(7) 0.99732(6) 0.29198(6) 0.02758(19) Uani 1 1 d .
S2 S 0.09248(8) 0.67671(7) 0.12333(7) 0.0431(2) Uani 1 1 d .
P2 P 0.37039(7) 0.69560(6) 0.13470(7) 0.0303(2) Uani 1 1 d .
S1 S 0.08975(8) 0.81742(7) 0.34386(7) 0.0435(2) Uani 1 1 d .
O1 O 0.2968(2) 0.90869(17) 0.02253(18) 0.0407(6) Uani 1 1 d .
O2 O 0.4674(2) 0.8450(2) 0.3830(2) 0.0585(7) Uani 1 1 d .
C23 C 0.3394(3) 0.6048(2) -0.0805(3) 0.0401(8) Uani 1 1 d .
H23 H 0.4248 0.6123 -0.0804 0.048 Uiso 1 1 calc R
C14 C 0.0517(3) 1.0205(2) 0.1559(2) 0.0318(7) Uani 1 1 d .
H14 H 0.0542 0.9498 0.1292 0.038 Uiso 1 1 calc R
C4 C 0.2195(3) 1.0069(3) 0.4264(2) 0.0347(8) Uani 1 1 d .
C16 C 0.4148(3) 1.1179(2) 0.1944(3) 0.0391(8) Uani 1 1 d .
H16 H 0.3509 1.1104 0.1402 0.047 Uiso 1 1 calc R
C10 C 0.1329(3) 1.1727(3) 0.2747(3) 0.0448(9) Uani 1 1 d .
H10 H 0.1908 1.2064 0.3293 0.054 Uiso 1 1 calc R
C3 C 0.1424(3) 0.9224(3) 0.4453(3) 0.0379(8) Uani 1 1 d .
C15 C 0.3955(3) 1.0776(2) 0.2857(2) 0.0316(7) Uani 1 1 d .
C33 C 0.5254(3) 0.7408(2) 0.1137(2) 0.0315(7) Uani 1 1 d .
C27 C 0.3919(3) 0.5830(2) 0.2010(3) 0.0360(8) Uani 1 1 d .
C1 C 0.2794(3) 0.8738(2) 0.0985(3) 0.0305(7) Uani 1 1 d .
C38 C 0.5663(3) 0.8464(2) 0.1262(2) 0.0344(8) Uani 1 1 d .
H38 H 0.5121 0.896 0.144 0.041 Uiso 1 1 calc R
C21 C 0.1608(3) 0.6290(2) 0.0101(3) 0.0355(8) Uani 1 1 d .
C2 C 0.3831(3) 0.8371(2) 0.3222(3) 0.0377(8) Uani 1 1 d .
C5 C 0.2553(3) 1.0905(3) 0.5052(3) 0.0423(9) Uani 1 1 d .
H5 H 0.3059 1.1483 0.4925 0.051 Uiso 1 1 calc R
C9 C 0.1390(3) 1.0700(2) 0.2350(2) 0.0297(7) Uani 1 1 d .
C22 C 0.2876(3) 0.6388(2) 0.0096(2) 0.0318(7) Uani 1 1 d .
C34 C 0.6085(3) 0.6695(3) 0.0880(3) 0.0448(9) Uani 1 1 d .
H34 H 0.5832 0.5976 0.0785 0.054 Uiso 1 1 calc R
C17 C 0.5269(4) 1.1687(3) 0.1826(3) 0.0534(10) Uani 1 1 d .
H17 H 0.5394 1.1942 0.12 0.064 Uiso 1 1 calc R
C12 C -0.0437(3) 1.1772(3) 0.1563(3) 0.0467(9) Uani 1 1 d .
H12 H -0.106 1.2137 0.1299 0.056 Uiso 1 1 calc R
C7 C 0.1399(3) 1.0052(4) 0.6215(3) 0.0584(12) Uani 1 1 d .
H7 H 0.1134 1.0047 0.688 0.07 Uiso 1 1 calc R
C24 C 0.2661(4) 0.5600(3) -0.1704(3) 0.0490(9) Uani 1 1 d .
H24 H 0.301 0.5393 -0.2323 0.059 Uiso 1 1 calc R
C26 C 0.0889(3) 0.5802(3) -0.0790(3) 0.0448(9) Uani 1 1 d .
H26 H 0.0037 0.5703 -0.079 0.054 Uiso 1 1 calc R
C20 C 0.4908(3) 1.0906(3) 0.3646(3) 0.0413(9) Uani 1 1 d .
H20 H 0.4803 1.0636 0.4267 0.05 Uiso 1 1 calc R
C28 C 0.3257(3) 0.4876(3) 0.1663(3) 0.0494(10) Uani 1 1 d .
H28 H 0.2683 0.4797 0.1072 0.059 Uiso 1 1 calc R
C37 C 0.6848(3) 0.8797(3) 0.1130(3) 0.0443(9) Uani 1 1 d .
H37 H 0.7104 0.9515 0.1213 0.053 Uiso 1 1 calc R
C13 C -0.0388(3) 1.0747(3) 0.1163(3) 0.0396(8) Uani 1 1 d .
H13 H -0.097 1.0413 0.0618 0.048 Uiso 1 1 calc R
C11 C 0.0421(4) 1.2269(3) 0.2348(3) 0.0547(11) Uani 1 1 d .
H11 H 0.0392 1.2975 0.2614 0.066 Uiso 1 1 calc R
C18 C 0.6194(3) 1.1818(3) 0.2620(4) 0.0593(11) Uani 1 1 d .
H18 H 0.6952 1.2174 0.2546 0.071 Uiso 1 1 calc R
C6 C 0.2158(4) 1.0883(4) 0.6034(3) 0.0556(11) Uani 1 1 d .
H6 H 0.2412 1.1441 0.6576 0.067 Uiso 1 1 calc R
C8 C 0.1020(3) 0.9224(3) 0.5436(3) 0.0471(10) Uani 1 1 d .
H8 H 0.0491 0.8662 0.5566 0.056 Uiso 1 1 calc R
C35 C 0.7277(3) 0.7035(3) 0.0763(3) 0.0565(11) Uani 1 1 d .
H35 H 0.7832 0.6545 0.0604 0.068 Uiso 1 1 calc R
C30 C 0.4232(4) 0.4137(3) 0.3037(4) 0.0710(13) Uani 1 1 d .
H30 H 0.4354 0.3558 0.3375 0.085 Uiso 1 1 calc R
C29 C 0.3428(4) 0.4029(3) 0.2180(4) 0.0662(12) Uani 1 1 d .
H29 H 0.2979 0.3379 0.1929 0.079 Uiso 1 1 calc R
C19 C 0.6015(3) 1.1433(3) 0.3521(3) 0.0567(11) Uani 1 1 d .
H19 H 0.6654 1.1526 0.4065 0.068 Uiso 1 1 calc R
C36 C 0.7661(3) 0.8081(3) 0.0877(3) 0.0517(10) Uani 1 1 d .
H36 H 0.8469 0.8308 0.0784 0.062 Uiso 1 1 calc R
C32 C 0.4732(3) 0.5942(3) 0.2904(3) 0.0527(10) Uani 1 1 d .
H32 H 0.5182 0.6591 0.3159 0.063 Uiso 1 1 calc R
C25 C 0.1418(4) 0.5460(3) -0.1683(3) 0.0521(10) Uani 1 1 d .
H25 H 0.092 0.5127 -0.2284 0.063 Uiso 1 1 calc R
C31 C 0.4881(4) 0.5091(4) 0.3425(3) 0.0656(12) Uani 1 1 d .
H31 H 0.5422 0.5167 0.4038 0.079 Uiso 1 1 calc R

loop_
_atom_site_aniso_label
_atom_site_aniso_U_11
_atom_site_aniso_U_22
_atom_site_aniso_U_33
_atom_site_aniso_U_23
_atom_site_aniso_U_13
_atom_site_aniso_U_12
Mo1 0.02313(16) 0.02791(15) 0.03300(17) 0.00973(11) 0.00670(12) 0.00390(11)
P1 0.0253(5) 0.0334(5) 0.0254(4) 0.0075(4) 0.0043(4) 0.0043(4)
S2 0.0290(5) 0.0399(5) 0.0589(6) 0.0035(4) 0.0101(4) -0.0040(4)
P2 0.0256(5) 0.0273(4) 0.0399(5) 0.0087(4) 0.0075(4) 0.0027(3)
S1 0.0371(5) 0.0462(5) 0.0528(6) 0.0164(4) 0.0213(4) 0.0043(4)
O1 0.0417(14) 0.0478(14) 0.0355(14) 0.0156(11) 0.0032(11) 0.0067(11)
O2 0.0561(18) 0.0692(18) 0.0473(16) 0.0037(13) -0.0160(14) 0.0205(14)
C23 0.039(2) 0.0340(19) 0.048(2) 0.0090(16) 0.0089(18) 0.0035(16)
C14 0.0268(18) 0.0344(18) 0.0356(19) 0.0097(15) 0.0033(15) 0.0033(14)
C4 0.0299(19) 0.048(2) 0.0306(19) 0.0112(16) 0.0054(15) 0.0161(16)
C16 0.043(2) 0.0350(19) 0.040(2) 0.0076(16) 0.0072(16) 0.0006(16)
C10 0.046(2) 0.041(2) 0.044(2) 0.0043(17) -0.0088(18) 0.0076(17)
C3 0.0284(19) 0.053(2) 0.039(2) 0.0155(17) 0.0092(15) 0.0167(16)
C15 0.0305(19) 0.0341(18) 0.0307(18) 0.0045(14) 0.0055(15) 0.0056(14)
C33 0.0292(18) 0.0319(18) 0.0334(19) 0.0055(14) 0.0023(14) 0.0034(14)
C27 0.038(2) 0.0338(19) 0.040(2) 0.0102(15) 0.0106(17) 0.0102(15)
C1 0.0262(18) 0.0280(17) 0.038(2) 0.0053(15) -0.0004(15) 0.0094(14)
C38 0.0297(19) 0.0360(18) 0.039(2) 0.0093(15) 0.0011(15) 0.0058(15)
C21 0.035(2) 0.0261(17) 0.045(2) 0.0064(15) 0.0024(16) 0.0004(14)
C2 0.042(2) 0.0383(19) 0.037(2) 0.0099(16) 0.0094(17) 0.0146(16)
C5 0.037(2) 0.058(2) 0.034(2) 0.0045(17) 0.0076(16) 0.0129(17)
C9 0.0280(18) 0.0351(18) 0.0281(18) 0.0103(14) 0.0049(14) 0.0034(14)
C22 0.0331(19) 0.0244(16) 0.038(2) 0.0050(14) 0.0027(15) 0.0038(14)
C34 0.037(2) 0.0338(19) 0.064(3) 0.0054(17) 0.0140(18) 0.0020(16)
C17 0.056(3) 0.046(2) 0.062(3) 0.0156(19) 0.024(2) -0.0040(19)
C12 0.036(2) 0.055(2) 0.056(2) 0.025(2) 0.0044(18) 0.0131(18)
C7 0.043(2) 0.106(4) 0.038(2) 0.025(2) 0.0183(19) 0.032(2)
C24 0.057(3) 0.045(2) 0.045(2) 0.0041(18) 0.007(2) 0.0102(19)
C26 0.035(2) 0.036(2) 0.060(3) 0.0081(18) -0.0056(19) -0.0048(16)
C20 0.032(2) 0.048(2) 0.043(2) 0.0071(17) 0.0026(17) 0.0047(17)
C28 0.052(2) 0.037(2) 0.063(3) 0.0184(19) 0.010(2) 0.0031(18)
C37 0.035(2) 0.040(2) 0.058(2) 0.0156(18) 0.0029(18) -0.0049(16)
C13 0.034(2) 0.050(2) 0.036(2) 0.0123(17) -0.0004(16) 0.0060(17)
C11 0.062(3) 0.031(2) 0.070(3) 0.0045(19) -0.007(2) 0.0158(19)
C18 0.032(2) 0.056(3) 0.090(3) 0.011(2) 0.015(2) -0.0084(18)
C6 0.047(3) 0.092(3) 0.027(2) -0.005(2) 0.0012(18) 0.029(2)
C8 0.037(2) 0.074(3) 0.042(2) 0.030(2) 0.0167(18) 0.0205(19)
C35 0.032(2) 0.058(3) 0.080(3) 0.004(2) 0.019(2) 0.0087(19)
C30 0.085(3) 0.056(3) 0.090(4) 0.046(3) 0.033(3) 0.025(3)
C29 0.077(3) 0.041(2) 0.087(3) 0.029(2) 0.013(3) 0.001(2)
C19 0.033(2) 0.059(3) 0.076(3) 0.008(2) -0.004(2) 0.0035(19)
C36 0.031(2) 0.058(3) 0.065(3) 0.007(2) 0.0151(18) -0.0069(18)
C32 0.053(3) 0.048(2) 0.062(3) 0.021(2) 0.007(2) 0.0105(19)
C25 0.067(3) 0.038(2) 0.046(2) 0.0008(18) -0.008(2) 0.0038(19)
C31 0.077(3) 0.072(3) 0.060(3) 0.033(2) 0.011(2) 0.029(3)

loop_
_atom_type_symbol
_atom_type_description
_atom_type_scat_dispersion_real
_atom_type_scat_dispersion_imag
_atom_type_scat_source
C C 0.0033 0.0016 'International Tables Vol C Tables 4.2.6.8 and 6.1.1.4'
H H 0 0 'International Tables Vol C Tables 4.2.6.8 and 6.1.1.4'
O O 0.0106 0.006 'International Tables Vol C Tables 4.2.6.8 and 6.1.1.4'
P P 0.1023 0.0942 'International Tables Vol C Tables 4.2.6.8 and 6.1.1.4'
S S 0.1246 0.1234 'International Tables Vol C Tables 4.2.6.8 and 6.1.1.4'
Mo Mo -1.6832 0.6857 'International Tables Vol C Tables 4.2.6.8 and 6.1.1.4'

loop_
_geom_angle_atom_site_label_1
_geom_angle_atom_site_label_2
_geom_angle_atom_site_label_3
_geom_angle
C1 Mo1 C2 108.02(13)
C1 Mo1 S1 140.47(8)
C2 Mo1 S1 97.01(10)
C1 Mo1 S2 94.51(10)
C2 Mo1 S2 142.50(10)
S1 Mo1 S2 82.60(4)
C1 Mo1 P1 80.06(9)
C2 Mo1 P1 74.87(9)
S1 Mo1 P1 77.53(3)
S2 Mo1 P1 139.98(3)
C1 Mo1 P2 75.14(9)
C2 Mo1 P2 79.39(10)
S1 Mo1 P2 140.91(3)
S2 Mo1 P2 77.95(4)
P1 Mo1 P2 136.34(3)
C9 P1 C4 102.20(14)
C9 P1 C15 102.82(14)
C4 P1 C15 109.63(15)
C9 P1 Mo1 115.17(11)
C4 P1 Mo1 107.48(11)
C15 P1 Mo1 118.33(10)
C21 S2 Mo1 105.65(11)
C22 P2 C33 108.64(15)
C22 P2 C27 103.79(15)
C33 P2 C27 102.77(15)
C22 P2 Mo1 106.25(10)
C33 P2 Mo1 121.40(10)
C27 P2 Mo1 112.67(11)
C3 S1 Mo1 106.69(12)
C22 C23 C24 120.3(3)
C13 C14 C9 120.3(3)
C5 C4 C3 119.9(3)
C5 C4 P1 126.4(3)
C3 C4 P1 113.5(2)
C17 C16 C15 120.8(3)
C9 C10 C11 120.4(3)
C8 C3 C4 119.7(3)
C8 C3 S1 119.6(3)
C4 C3 S1 120.6(3)
C20 C15 C16 118.3(3)
C20 C15 P1 121.8(3)
C16 C15 P1 119.4(2)
C38 C33 C34 117.8(3)
C38 C33 P2 121.7(2)
C34 C33 P2 120.4(2)
C28 C27 C32 118.9(3)
C28 C27 P2 121.4(3)
C32 C27 P2 119.6(3)
O1 C1 Mo1 176.0(3)
C37 C38 C33 121.2(3)
C26 C21 C22 118.8(3)
C26 C21 S2 120.3(3)
C22 C21 S2 120.9(2)
O2 C2 Mo1 175.9(3)
C4 C5 C6 119.5(4)
C10 C9 C14 119.2(3)
C10 C9 P1 120.2(2)
C14 C9 P1 120.5(2)
C23 C22 C21 120.3(3)
C23 C22 P2 125.8(3)
C21 C22 P2 113.9(2)
C35 C34 C33 120.7(3)
C18 C17 C16 119.9(4)
C11 C12 C13 120.3(3)
C6 C7 C8 120.8(4)
C25 C24 C23 119.3(3)
C21 C26 C25 120.3(3)
C19 C20 C15 120.1(3)
C27 C28 C29 120.7(4)
C38 C37 C36 120.3(3)
C12 C13 C14 120.0(3)
C12 C11 C10 119.9(3)
C19 C18 C17 119.9(4)
C7 C6 C5 120.3(4)
C7 C8 C3 119.7(4)
C36 C35 C34 120.7(3)
C29 C30 C31 120.5(4)
C30 C29 C28 120.2(4)
C18 C19 C20 120.9(4)
C35 C36 C37 119.3(3)
C27 C32 C31 119.9(4)
C24 C25 C26 120.9(3)
C30 C31 C32 119.8(4)

loop_
_geom_bond_atom_site_label_1
_geom_bond_atom_site_label_2
_geom_bond_distance
Mo1 C1 1.946(4)
Mo1 C2 1.948(4)
Mo1 S1 2.4025(11)
Mo1 S2 2.4161(11)
Mo1 P1 2.4291(12)
Mo1 P2 2.4330(10)
P1 C9 1.821(3)
P1 C4 1.814(3)
P1 C15 1.816(3)
S2 C21 1.776(3)
P2 C22 1.816(3)
P2 C33 1.819(3)
P2 C27 1.829(3)
S1 C3 1.773(4)
O1 C1 1.171(4)
O2 C2 1.154(4)
C23 C22 1.386(4)
C23 C24 1.383(5)
C14 C13 1.381(4)
C14 C9 1.386(4)
C4 C5 1.387(5)
C4 C3 1.395(5)
C16 C17 1.384(5)
C16 C15 1.392(4)
C10 C9 1.373(4)
C10 C11 1.385(4)
C3 C8 1.394(4)
C15 C20 1.384(4)
C33 C38 1.389(4)
C33 C34 1.393(4)
C27 C28 1.376(5)
C27 C32 1.387(5)
C38 C37 1.376(4)
C21 C26 1.382(4)
C21 C22 1.397(4)
C5 C6 1.392(5)
C34 C35 1.382(5)
C17 C18 1.368(5)
C12 C11 1.373(5)
C12 C13 1.368(5)
C7 C6 1.370(6)
C7 C8 1.375(5)
C24 C25 1.374(5)
C26 C25 1.384(5)
C20 C19 1.383(5)
C28 C29 1.391(5)
C37 C36 1.380(5)
C18 C19 1.365(5)
C35 C36 1.372(5)
C30 C29 1.345(6)
C30 C31 1.381(6)
C32 C31 1.395(5)
